data_6000090
loop_
_publ_author_name
'Chykhrij, S. I.'
'Sysa, L. V.'
'Parasyuk, O. V.'
'Piskach, L. V.'

_publ_section_title
;
 Crystal structure of the Cu2CdSn3S8 compound
;
_journal_name_full 'Journal of Alloys and Compounds'
_journal_page_first 124
_journal_page_last 126
_journal_paper_doi 10.1016/S0925-8388(00)00803-3
_journal_volume 307
_journal_year 2000
_chemical_formula_sum 'Cd Cu2 S8 Sn3'
_space_group_name_H-M_alt 'I 41/a'
_cell_angle_alpha 90.000
_cell_angle_beta 90.000
_cell_angle_gamma 90.000
_cell_length_a 7.3827
_cell_length_b 7.3827
_cell_length_c 10.4152
_cell_volume 567.67
_cod_database_code 6000090

loop_
_atom_site_label
_atom_site_fract_x
_atom_site_fract_y
_atom_site_fract_z
? ? ? ?
